data_1560028
loop_
_publ_author_name
'Litle, Elishua D.'
'Wilkins, Lewis C.'
'Gabba\"i, Fran\,cois P.'

_publ_section_title
;
 Ligand-enforced intimacy between a gold cation and a carbenium ion:
 impact on stability and reactivity
;
_journal_issue 11
_journal_name_full 'Chemical Science'
_journal_page_first 3929
_journal_page_last 3936
_journal_paper_doi 10.1039/D0SC05777K
_journal_volume 12
_journal_year 2021
_chemical_formula_moiety 'C39 H42 Au N2 P S, 2(B F4)'
_chemical_formula_sum 'C39 H42 Au B2 F8 N2 P S'
_chemical_formula_weight 972.36
_chemical_name_systematic C39H42AuB2F8N2PS
_space_group_crystal_system monoclinic
_space_group_IT_number 14
_space_group_name_Hall '-P 2yn'
_space_group_name_H-M_alt 'P 1 21/n 1'
_atom_sites_solution_hydrogens geom
_atom_sites_solution_primary dual
_audit_creation_date 2020-07-27
_audit_creation_method
;
Olex2 1.2
(compiled 2018.05.29 svn.r3508 for OlexSys, GUI svn.r5506)
;
_audit_update_record
;
2020-10-16 deposited with the CCDC.	2021-01-08 downloaded from the CCDC.
;
_cell_angle_alpha 90
_cell_angle_beta 94.336(2)
_cell_angle_gamma 90
_cell_formula_units_Z 4
_cell_length_a 10.2268(8)
_cell_length_b 8.5127(8)
_cell_length_c 45.347(4)
_cell_measurement_reflns_used 9972
_cell_measurement_temperature 125(2)
_cell_measurement_theta_max 30.44
_cell_measurement_theta_min 2.33
_cell_volume 3936.5(6)
_computing_cell_refinement 'SAINT V8.38A (?, 2016)'
_computing_data_reduction 'SAINT V8.38A (?, 2016)'
_computing_molecular_graphics 'Olex2 (Dolomanov et al., 2009)'
_computing_publication_material 'Olex2 (Dolomanov et al., 2009)'
_computing_structure_refinement 'XL (Sheldrick, 2008)'
_computing_structure_solution 'XT (Sheldrick, 2015)'
_diffrn_ambient_temperature 125.0
_diffrn_measured_fraction_theta_full 0.998
_diffrn_measured_fraction_theta_max 0.997
_diffrn_measurement_device_type 'Bruker APEX-II CCD'
_diffrn_measurement_method '\f and \w scans'
_diffrn_radiation_type MoK\a
_diffrn_radiation_wavelength 0.71073
_diffrn_reflns_av_R_equivalents 0.1225
_diffrn_reflns_av_unetI/netI 0.1125
_diffrn_reflns_Laue_measured_fraction_full 0.998
_diffrn_reflns_Laue_measured_fraction_max 0.997
_diffrn_reflns_limit_h_max 12
_diffrn_reflns_limit_h_min -13
_diffrn_reflns_limit_k_max 10
_diffrn_reflns_limit_k_min -11
_diffrn_reflns_limit_l_max 58
_diffrn_reflns_limit_l_min -58
_diffrn_reflns_number 57644
_diffrn_reflns_point_group_measured_fraction_full 0.998
_diffrn_reflns_point_group_measured_fraction_max 0.997
_diffrn_reflns_theta_full 25.242
_diffrn_reflns_theta_max 27.501
_diffrn_reflns_theta_min 1.801
_diffrn_standards_number 0
_exptl_absorpt_coefficient_mu 3.900
_exptl_absorpt_correction_T_max 0.7468
_exptl_absorpt_correction_T_min 0.5943
_exptl_absorpt_correction_type multi-scan
_exptl_absorpt_process_details
'SADABS-2016/2 (Bruker,2016/2) was used for absorption correction. wR2(int) was 0.1306 before and 0.0795 after correction. The Ratio of minimum to maximum transmission is 0.7958. The \l/2 correction factor is Not present.'
_exptl_crystal_colour green
_exptl_crystal_colour_primary green
_exptl_crystal_density_diffrn 1.641
_exptl_crystal_description plate
_exptl_crystal_F_000 1928
_exptl_crystal_size_max 0.317
_exptl_crystal_size_mid 0.04
_exptl_crystal_size_min 0.02
_refine_diff_density_max 3.361
_refine_diff_density_min -7.164
_refine_diff_density_rms 0.267
_refine_ls_extinction_method none
_refine_ls_goodness_of_fit_ref 1.265
_refine_ls_hydrogen_treatment constr
_refine_ls_matrix_type full
_refine_ls_number_parameters 443
_refine_ls_number_reflns 9009
_refine_ls_number_restraints 0
_refine_ls_restrained_S_all 1.265
_refine_ls_R_factor_all 0.1908
_refine_ls_R_factor_gt 0.1456
_refine_ls_shift/su_max 0.000
_refine_ls_shift/su_mean 0.000
_refine_ls_structure_factor_coef Fsqd
_refine_ls_weighting_details 'w=1/[\s^2^(Fo^2^)+(0.0001P)^2^+195.1725P] where P=(Fo^2^+2Fc^2^)/3'
_refine_ls_weighting_scheme calc
_refine_ls_wR_factor_gt 0.2693
_refine_ls_wR_factor_ref 0.2860
_reflns_Friedel_coverage 0.000
_reflns_number_gt 6369
_reflns_number_total 9009
_reflns_threshold_expression 'I > 2\s(I)'
_cod_data_source_file d0sc05777k2.cif
_cod_data_source_block eli78_1_0m_a
_cod_depositor_comments 'Adding full bibliography for 1560018--1560030.cif.'
_cod_database_code 1560028
_shelxl_version_number 2013-3
_shelx_space_group_comment
;
The symmetry employed for this shelxl refinement is uniquely defined
by the following loop, which should always be used as a source of
symmetry information in preference to the above space-group names.
They are only intended as comments.
;
_shelx_estimated_absorpt_t_max 0.926
_shelx_estimated_absorpt_t_min 0.371
_olex2_refinement_description
;
1. Fixed Uiso
 At 1.2 times of:
  All C(H) groups, All C(H,H) groups
 At 1.5 times of:
  All C(H,H,H) groups
2. Uiso/Uaniso restraints and constraints
Uanis(C38) = Uanis(C39)
Uanis(C37) = Uanis(C36)
Uanis(C32) = Uanis(N1)
Uanis(C9) = Uanis(C10)
3.a Secondary CH2 refined with riding coordinates:
 C36(H36A,H36B), C37(H37A,H37B), C38(H38A,H38B), C39(H39A,H39B)
3.b Aromatic/amide H refined with riding coordinates:
 C4(H4), C5(H5), C6(H6), C3(H3), C9(H9), C10(H10), C11(H11), C12(H12), C8(H8),
 C14(H14), C15(H15), C16(H16), C17(H17), C18(H18), C21(H21), C22(H22), C24(H24),
  C25(H25), C27(H27), C28(H28), C30(H30), C31(H31)
3.c Fitted hexagon refined as free rotating group:
 C4(C5,C6,C1,C2,C3), C9(C10,C11,C12,C7,C8)
3.d Idealised Me refined as rotating group:
 C32(H32A,H32B,H32C), C33(H33A,H33B,H33C), C34(H34A,H34B,H34C), C35(H35A,H35B,
 H35C)
;
_olex2_submission_original_sample_id Eli78
_olex2_submission_special_instructions 'No special instructions were received'

loop_
_space_group_symop_operation_xyz
'x, y, z'
'-x+1/2, y+1/2, -z+1/2'
'-x, -y, -z'
'x-1/2, -y-1/2, z-1/2'

loop_
_atom_site_label
_atom_site_type_symbol
_atom_site_fract_x
_atom_site_fract_y
_atom_site_fract_z
_atom_site_U_iso_or_equiv
_atom_site_adp_type
_atom_site_occupancy
_atom_site_site_symmetry_order
_atom_site_calc_flag
_atom_site_refinement_flags_posn
_atom_site_refinement_flags_adp
_atom_site_refinement_flags_occupancy
_atom_site_disorder_assembly
_atom_site_disorder_group
Au1 Au 0.50088(7) 0.70143(11) 0.36076(2) 0.0389(2) Uani 1 1 d . . . . .
S1 S 0.3184(5) 0.8461(5) 0.36865(13) 0.0385(12) Uani 1 1 d . . . . .
P1 P 0.6923(4) 0.5981(7) 0.34867(10) 0.0330(12) Uani 1 1 d . . . . .
N1 N 0.3738(14) 0.0304(18) 0.2975(3) 0.029(3) Uani 1 1 d . . . . .
N2 N 0.2986(17) 0.629(2) 0.4881(4) 0.043(4) Uani 1 1 d . . . . .
C4 C 0.9310(10) 0.3229(15) 0.4215(2) 0.038(5) Uani 1 1 d . . . . .
H4 H 0.9816 0.2695 0.4368 0.046 Uiso 1 1 calc R . . . .
C5 C 0.9931(8) 0.4063(15) 0.4002(3) 0.039(5) Uani 1 1 d G . . . .
H5 H 1.0862 0.4101 0.4010 0.047 Uiso 1 1 calc R . . . .
C6 C 0.9191(10) 0.4844(14) 0.3778(2) 0.034(4) Uani 1 1 d G . . . .
H6 H 0.9616 0.5414 0.3632 0.040 Uiso 1 1 calc R . . . .
C1 C 0.7830(10) 0.4789(15) 0.3766(2) 0.038(5) Uani 1 1 d G . . . .
C2 C 0.7209(8) 0.3954(17) 0.3979(3) 0.034(4) Uani 1 1 d G . . . .
C3 C 0.7949(10) 0.3174(16) 0.4203(2) 0.048(6) Uani 1 1 d G . . . .
H3 H 0.7524 0.2604 0.4348 0.057 Uiso 1 1 calc R . . . .
C9 C 0.5411(9) 0.3701(16) 0.2753(2) 0.041(4) Uani 1 1 d . . . . .
H9 H 0.4571 0.3559 0.2652 0.050 Uiso 1 1 calc R . . . .
C10 C 0.6496(12) 0.2935(15) 0.2654(2) 0.041(4) Uani 1 1 d G . . . .
H10 H 0.6398 0.2271 0.2485 0.050 Uiso 1 1 calc R . . . .
C11 C 0.7725(10) 0.3142(16) 0.2802(2) 0.046(5) Uani 1 1 d G . . . .
H11 H 0.8467 0.2619 0.2734 0.056 Uiso 1 1 calc R . . . .
C12 C 0.7869(8) 0.4114(16) 0.3048(2) 0.037(5) Uani 1 1 d G . . . .
H12 H 0.8709 0.4255 0.3149 0.044 Uiso 1 1 calc R . . . .
C7 C 0.6784(10) 0.4879(14) 0.3147(2) 0.029(4) Uani 1 1 d G . . . .
C8 C 0.5555(8) 0.4673(14) 0.2999(2) 0.030(4) Uani 1 1 d G . . . .
H8 H 0.4813 0.5196 0.3067 0.035 Uiso 1 1 calc R . . . .
C13 C 0.7988(16) 0.7629(18) 0.3434(4) 0.028(4) Uani 1 1 d . . . . .
C14 C 0.839(2) 0.797(3) 0.3154(5) 0.051(6) Uani 1 1 d . . . . .
H14 H 0.8213 0.7288 0.2991 0.061 Uiso 1 1 calc R . . . .
C15 C 0.909(2) 0.941(3) 0.3126(5) 0.061(7) Uani 1 1 d . . . . .
H15 H 0.9325 0.9719 0.2935 0.073 Uiso 1 1 calc R . . . .
C16 C 0.9440(18) 1.034(2) 0.3361(5) 0.038(5) Uani 1 1 d . . . . .
H16 H 0.9942 1.1259 0.3335 0.046 Uiso 1 1 calc R . . . .
C17 C 0.9061(16) 0.994(2) 0.3641(5) 0.037(5) Uani 1 1 d . . . . .
H17 H 0.9311 1.0570 0.3808 0.045 Uiso 1 1 calc R . . . .
C18 C 0.8311(19) 0.860(2) 0.3668(5) 0.041(5) Uani 1 1 d . . . . .
H18 H 0.8012 0.8342 0.3856 0.049 Uiso 1 1 calc R . . . .
C19 C 0.5745(17) 0.371(2) 0.3959(4) 0.033(4) Uani 1 1 d . . . . .
C20 C 0.5201(14) 0.284(2) 0.3710(3) 0.027(4) Uani 1 1 d . . . . .
C21 C 0.3882(16) 0.302(3) 0.3598(4) 0.034(4) Uani 1 1 d . . . . .
H21 H 0.3325 0.3733 0.3690 0.040 Uiso 1 1 calc R . . . .
C22 C 0.3394(16) 0.216(2) 0.3353(4) 0.029(4) Uani 1 1 d . . . . .
H22 H 0.2499 0.2269 0.3283 0.035 Uiso 1 1 calc R . . . .
C23 C 0.4190(16) 0.114(2) 0.3209(4) 0.030(4) Uani 1 1 d . . . . .
C24 C 0.5527(17) 0.097(2) 0.3323(4) 0.033(4) Uani 1 1 d . . . . .
H24 H 0.6085 0.0237 0.3238 0.040 Uiso 1 1 calc R . . . .
C25 C 0.5996(17) 0.189(3) 0.3559(4) 0.037(5) Uani 1 1 d . . . . .
H25 H 0.6905 0.1857 0.3619 0.044 Uiso 1 1 calc R . . . .
C26 C 0.5068(17) 0.433(2) 0.4198(4) 0.031(4) Uani 1 1 d . . . . .
C27 C 0.3816(18) 0.367(2) 0.4272(4) 0.036(4) Uani 1 1 d . . . . .
H27 H 0.3435 0.2826 0.4159 0.043 Uiso 1 1 calc R . . . .
C28 C 0.3196(16) 0.428(2) 0.4501(4) 0.031(4) Uani 1 1 d . . . . .
H28 H 0.2394 0.3812 0.4548 0.037 Uiso 1 1 calc R . . . .
C29 C 0.3684(17) 0.557(2) 0.4673(4) 0.031(4) Uani 1 1 d . . . . .
C30 C 0.4912(17) 0.612(2) 0.4605(4) 0.033(4) Uani 1 1 d . . . . .
H30 H 0.5287 0.6973 0.4718 0.039 Uiso 1 1 calc R . . . .
C31 C 0.5605(19) 0.550(2) 0.4386(4) 0.034(4) Uani 1 1 d . . . . .
H31 H 0.6464 0.5879 0.4360 0.040 Uiso 1 1 calc R . . . .
C32 C 0.2404(17) 0.040(2) 0.2861(4) 0.029(3) Uani 1 1 d . . . . .
H32A H 0.2031 -0.0661 0.2844 0.044 Uiso 1 1 calc GR . . . .
H32B H 0.2355 0.0895 0.2666 0.044 Uiso 1 1 calc GR . . . .
H32C H 0.1908 0.1025 0.2995 0.044 Uiso 1 1 calc GR . . . .
C33 C 0.4563(18) -0.079(2) 0.2826(4) 0.038(5) Uani 1 1 d . . . . .
H33A H 0.5305 -0.0227 0.2752 0.056 Uiso 1 1 calc GR . . . .
H33B H 0.4047 -0.1287 0.2660 0.056 Uiso 1 1 calc GR . . . .
H33C H 0.4890 -0.1605 0.2966 0.056 Uiso 1 1 calc GR . . . .
C34 C 0.172(2) 0.564(3) 0.4950(5) 0.048(6) Uani 1 1 d . . . . .
H34A H 0.1098 0.5720 0.4776 0.072 Uiso 1 1 calc GR . . . .
H34B H 0.1389 0.6221 0.5115 0.072 Uiso 1 1 calc GR . . . .
H34C H 0.1836 0.4530 0.5006 0.072 Uiso 1 1 calc GR . . . .
C35 C 0.352(2) 0.757(3) 0.5035(5) 0.051(6) Uani 1 1 d . . . . .
H35A H 0.4283 0.7234 0.5162 0.077 Uiso 1 1 calc GR . . . .
H35B H 0.2859 0.8018 0.5158 0.077 Uiso 1 1 calc GR . . . .
H35C H 0.3781 0.8365 0.4896 0.077 Uiso 1 1 calc GR . . . .
C36 C 0.185(2) 0.733(4) 0.3808(5) 0.068(6) Uani 1 1 d . . . . .
H36A H 0.1050 0.7477 0.3673 0.082 Uiso 1 1 calc R . . . .
H36B H 0.2072 0.6203 0.3818 0.082 Uiso 1 1 calc R . . . .
C37 C 0.164(2) 0.799(4) 0.4120(6) 0.068(6) Uani 1 1 d . . . . .
H37A H 0.0691 0.8125 0.4140 0.082 Uiso 1 1 calc R . . . .
H37B H 0.1983 0.7228 0.4271 0.082 Uiso 1 1 calc R . . . .
C38 C 0.227(2) 0.943(3) 0.4172(7) 0.077(6) Uani 1 1 d . . . . .
H38A H 0.2409 0.9616 0.4387 0.092 Uiso 1 1 calc R . . . .
H38B H 0.1715 1.0288 0.4084 0.092 Uiso 1 1 calc R . . . .
C39 C 0.351(2) 0.940(4) 0.4041(7) 0.077(6) Uani 1 1 d . . . . .
H39A H 0.4167 0.8802 0.4167 0.092 Uiso 1 1 calc R . . . .
H39B H 0.3842 1.0484 0.4016 0.092 Uiso 1 1 calc R . . . .
F5 F 0.6838(16) 0.950(2) 0.4320(4) 0.094(6) Uani 1 1 d . . . . .
F6 F 0.8388(14) 0.7587(15) 0.4401(4) 0.073(4) Uani 1 1 d . . . . .
F7 F 0.8738(14) 1.0076(19) 0.4587(4) 0.079(5) Uani 1 1 d . . . . .
F8 F 0.7226(16) 0.853(2) 0.4770(3) 0.088(5) Uani 1 1 d . . . . .
B2 B 0.779(3) 0.893(4) 0.4514(7) 0.065(8) Uani 1 1 d . . . . .
F1 F 1.0657(12) 0.6332(16) 0.2819(3) 0.058(4) Uani 1 1 d . . . . .
F2 F 1.2247(13) 0.4458(16) 0.2842(3) 0.059(4) Uani 1 1 d . . . . .
F3 F 1.2553(13) 0.6558(16) 0.3115(3) 0.071(4) Uani 1 1 d . . . . .
F4 F 1.1057(11) 0.4843(18) 0.3231(3) 0.060(4) Uani 1 1 d . . . . .
B1 B 1.1607(19) 0.557(2) 0.2993(5) 0.029(4) Uani 1 1 d . . . . .

loop_
_atom_site_aniso_label
_atom_site_aniso_U_11
_atom_site_aniso_U_22
_atom_site_aniso_U_33
_atom_site_aniso_U_23
_atom_site_aniso_U_13
_atom_site_aniso_U_12
Au1 0.0268(4) 0.0473(5) 0.0426(4) 0.0051(5) 0.0024(3) -0.0018(4)
S1 0.033(3) 0.018(2) 0.065(3) 0.005(2) 0.010(2) 0.0009(18)
P1 0.016(2) 0.054(3) 0.028(2) 0.004(2) -0.0024(17) -0.004(2)
N1 0.036(6) 0.027(6) 0.024(6) -0.006(5) -0.003(5) -0.009(5)
N2 0.052(11) 0.041(10) 0.037(9) -0.004(8) 0.005(8) 0.002(9)
C4 0.037(10) 0.037(12) 0.039(10) 0.011(9) -0.009(8) -0.010(9)
C5 0.037(11) 0.041(12) 0.039(11) -0.004(10) -0.006(8) -0.010(9)
C6 0.032(10) 0.031(11) 0.038(11) -0.009(9) -0.002(8) 0.000(8)
C1 0.023(9) 0.063(15) 0.027(10) -0.003(10) -0.004(7) -0.003(9)
C2 0.021(9) 0.053(13) 0.026(9) -0.005(9) -0.010(7) 0.010(9)
C3 0.034(10) 0.077(17) 0.031(10) -0.012(11) -0.004(8) 0.002(11)
C9 0.043(8) 0.057(10) 0.023(6) 0.015(7) -0.005(5) -0.012(8)
C10 0.043(8) 0.057(10) 0.023(6) 0.015(7) -0.005(5) -0.012(8)
C11 0.058(13) 0.046(13) 0.035(10) -0.003(11) 0.002(9) 0.009(11)
C12 0.021(9) 0.062(14) 0.027(9) 0.014(10) -0.008(7) -0.005(9)
C7 0.013(8) 0.043(11) 0.032(10) -0.002(9) 0.000(7) -0.012(7)
C8 0.025(9) 0.041(11) 0.023(9) 0.012(8) 0.003(7) -0.013(8)
C13 0.026(9) 0.010(8) 0.047(11) 0.001(7) -0.009(8) 0.000(6)
C14 0.055(13) 0.055(14) 0.043(12) 0.028(12) 0.006(10) -0.011(13)
C15 0.067(16) 0.075(19) 0.043(13) 0.010(13) 0.018(11) -0.016(14)
C16 0.032(10) 0.025(10) 0.059(13) -0.014(10) 0.006(9) 0.000(8)
C17 0.017(9) 0.038(11) 0.056(13) -0.006(10) -0.004(8) 0.009(8)
C18 0.039(11) 0.039(12) 0.044(12) -0.006(10) 0.001(9) -0.009(9)
C19 0.029(10) 0.030(10) 0.038(10) -0.004(9) -0.002(8) -0.010(8)
C20 0.015(7) 0.039(11) 0.027(8) -0.004(8) -0.003(6) -0.010(8)
C21 0.030(9) 0.046(11) 0.025(8) 0.002(10) 0.006(7) 0.000(10)
C22 0.025(8) 0.034(11) 0.029(9) 0.002(9) -0.001(7) 0.000(8)
C23 0.024(9) 0.043(12) 0.022(8) 0.008(8) -0.006(7) 0.004(8)
C24 0.026(9) 0.037(11) 0.036(10) -0.008(9) 0.001(8) 0.003(8)
C25 0.025(9) 0.057(13) 0.029(9) -0.016(10) 0.007(7) -0.005(10)
C26 0.031(10) 0.026(10) 0.037(10) -0.011(8) 0.006(8) -0.014(8)
C27 0.034(10) 0.034(11) 0.040(11) 0.001(9) 0.002(8) -0.010(9)
C28 0.018(8) 0.037(11) 0.038(10) 0.001(9) 0.012(7) 0.011(8)
C29 0.028(9) 0.040(11) 0.023(9) -0.005(8) 0.004(7) 0.005(8)
C30 0.036(10) 0.027(10) 0.035(10) -0.015(8) 0.002(8) -0.015(8)
C31 0.042(11) 0.024(10) 0.035(10) -0.006(8) 0.004(8) -0.001(8)
C32 0.036(6) 0.027(6) 0.024(6) -0.006(5) -0.003(5) -0.009(5)
C33 0.038(11) 0.048(13) 0.026(9) -0.003(9) -0.002(8) -0.014(10)
C34 0.044(12) 0.047(14) 0.057(13) -0.027(11) 0.027(10) -0.013(10)
C35 0.053(14) 0.050(15) 0.052(13) -0.005(11) 0.009(11) 0.009(11)
C36 0.033(8) 0.101(16) 0.073(12) 0.002(12) 0.018(8) 0.014(10)
C37 0.033(8) 0.101(16) 0.073(12) 0.002(12) 0.018(8) 0.014(10)
C38 0.041(10) 0.073(14) 0.116(17) -0.023(13) 0.004(10) 0.000(10)
C39 0.041(10) 0.073(14) 0.116(17) -0.023(13) 0.004(10) 0.000(10)
F5 0.071(11) 0.084(13) 0.123(15) 0.003(11) -0.018(10) -0.023(9)
F6 0.074(10) 0.036(8) 0.112(12) -0.002(8) 0.029(9) -0.008(7)
F7 0.056(9) 0.080(11) 0.099(12) 0.022(9) -0.002(8) -0.027(8)
F8 0.088(11) 0.108(14) 0.069(10) -0.014(9) 0.013(8) -0.048(10)
B2 0.051(17) 0.08(2) 0.060(18) -0.022(18) 0.002(14) -0.007(17)
F1 0.057(8) 0.062(9) 0.053(7) 0.006(7) -0.017(6) 0.026(7)
F2 0.070(9) 0.064(9) 0.043(7) 0.019(7) -0.001(6) 0.038(7)
F3 0.059(9) 0.044(9) 0.106(12) -0.004(8) -0.017(8) -0.016(7)
F4 0.030(6) 0.090(11) 0.063(8) 0.018(8) 0.010(6) 0.014(7)
B1 0.019(9) 0.023(11) 0.043(12) -0.007(9) -0.002(8) -0.003(8)

loop_
_atom_type_symbol
_atom_type_description
_atom_type_scat_dispersion_real
_atom_type_scat_dispersion_imag
_atom_type_scat_source
C C 0.0033 0.0016 'International Tables Vol C Tables 4.2.6.8 and 6.1.1.4'
H H 0.0000 0.0000 'International Tables Vol C Tables 4.2.6.8 and 6.1.1.4'
Au Au -2.0133 8.8022 'International Tables Vol C Tables 4.2.6.8 and 6.1.1.4'
B B 0.0013 0.0007 'International Tables Vol C Tables 4.2.6.8 and 6.1.1.4'
F F 0.0171 0.0103 'International Tables Vol C Tables 4.2.6.8 and 6.1.1.4'
N N 0.0061 0.0033 'International Tables Vol C Tables 4.2.6.8 and 6.1.1.4'
P P 0.1023 0.0942 'International Tables Vol C Tables 4.2.6.8 and 6.1.1.4'
S S 0.1246 0.1234 'International Tables Vol C Tables 4.2.6.8 and 6.1.1.4'

loop_
_geom_angle_atom_site_label_1
_geom_angle_atom_site_label_2
_geom_angle_atom_site_label_3
_geom_angle
_geom_angle_site_symmetry_1
_geom_angle_site_symmetry_3
_geom_angle_publ_flag
P1 Au1 S1 169.57(19) . . ?
C36 S1 Au1 114.2(9) . . ?
C36 S1 C39 93.3(12) . . ?
C39 S1 Au1 106.3(9) . . ?
C1 P1 Au1 117.1(4) . . ?
C7 P1 Au1 113.5(4) . . ?
C7 P1 C1 107.9(7) . . ?
C7 P1 C13 107.6(7) . . ?
C13 P1 Au1 105.9(6) . . ?
C13 P1 C1 104.1(7) . . ?
C23 N1 C32 121.5(15) . . ?
C23 N1 C33 122.3(15) . . ?
C32 N1 C33 116.2(14) . . ?
C29 N2 C34 119.2(17) . . ?
C29 N2 C35 119.9(18) . . ?
C35 N2 C34 120.8(17) . . ?
C5 C4 H4 120.0 . . ?
C5 C4 C3 120.0 . . ?
C3 C4 H4 120.0 . . ?
C4 C5 H5 120.0 . . ?
C4 C5 C6 120.0 . . ?
C6 C5 H5 120.0 . . ?
C5 C6 H6 120.0 . . ?
C1 C6 C5 120.0 . . ?
C1 C6 H6 120.0 . . ?
C6 C1 P1 117.6(7) . . ?
C6 C1 C2 120.0 . . ?
C2 C1 P1 122.1(7) . . ?
C1 C2 C19 122.2(10) . . ?
C3 C2 C1 120.0 . . ?
C3 C2 C19 117.5(10) . . ?
C4 C3 H3 120.0 . . ?
C2 C3 C4 120.0 . . ?
C2 C3 H3 120.0 . . ?
C10 C9 H9 120.0 . . ?
C10 C9 C8 120.0 . . ?
C8 C9 H9 120.0 . . ?
C9 C10 H10 120.0 . . ?
C9 C10 C11 120.0 . . ?
C11 C10 H10 120.0 . . ?
C10 C11 H11 120.0 . . ?
C12 C11 C10 120.0 . . ?
C12 C11 H11 120.0 . . ?
C11 C12 H12 120.0 . . ?
C11 C12 C7 120.0 . . ?
C7 C12 H12 120.0 . . ?
C12 C7 P1 120.4(6) . . ?
C8 C7 P1 119.3(6) . . ?
C8 C7 C12 120.0 . . ?
C9 C8 H8 120.0 . . ?
C7 C8 C9 120.0 . . ?
C7 C8 H8 120.0 . . ?
C14 C13 P1 120.5(15) . . ?
C18 C13 P1 118.7(15) . . ?
C18 C13 C14 120.7(19) . . ?
C13 C14 H14 121.7 . . ?
C13 C14 C15 117(2) . . ?
C15 C14 H14 121.7 . . ?
C14 C15 H15 118.9 . . ?
C16 C15 C14 122(2) . . ?
C16 C15 H15 118.9 . . ?
C15 C16 H16 120.0 . . ?
C15 C16 C17 120(2) . . ?
C17 C16 H16 120.0 . . ?
C16 C17 H17 120.8 . . ?
C18 C17 C16 118.3(19) . . ?
C18 C17 H17 120.8 . . ?
C13 C18 C17 122(2) . . ?
C13 C18 H18 119.0 . . ?
C17 C18 H18 119.0 . . ?
C20 C19 C2 116.3(15) . . ?
C20 C19 C26 127.5(16) . . ?
C26 C19 C2 116.1(15) . . ?
C21 C20 C19 122.4(17) . . ?
C25 C20 C19 119.5(15) . . ?
C25 C20 C21 118.0(16) . . ?
C20 C21 H21 119.8 . . ?
C22 C21 C20 120.5(17) . . ?
C22 C21 H21 119.8 . . ?
C21 C22 H22 119.5 . . ?
C23 C22 C21 121.1(16) . . ?
C23 C22 H22 119.5 . . ?
N1 C23 C22 121.9(16) . . ?
N1 C23 C24 119.8(17) . . ?
C22 C23 C24 118.3(16) . . ?
C23 C24 H24 120.4 . . ?
C25 C24 C23 119.2(17) . . ?
C25 C24 H24 120.4 . . ?
C20 C25 C24 122.6(17) . . ?
C20 C25 H25 118.7 . . ?
C24 C25 H25 118.7 . . ?
C19 C26 C27 121.0(16) . . ?
C31 C26 C19 122.3(16) . . ?
C31 C26 C27 116.6(17) . . ?
C26 C27 H27 120.1 . . ?
C28 C27 C26 119.8(18) . . ?
C28 C27 H27 120.1 . . ?
C27 C28 H28 118.3 . . ?
C27 C28 C29 123.3(17) . . ?
C29 C28 H28 118.3 . . ?
N2 C29 C28 123.2(17) . . ?
N2 C29 C30 121.5(18) . . ?
C30 C29 C28 115.2(15) . . ?
C29 C30 H30 118.2 . . ?
C31 C30 C29 123.6(17) . . ?
C31 C30 H30 118.2 . . ?
C26 C31 H31 119.5 . . ?
C30 C31 C26 121.0(18) . . ?
C30 C31 H31 119.5 . . ?
N1 C32 H32A 109.5 . . ?
N1 C32 H32B 109.5 . . ?
N1 C32 H32C 109.5 . . ?
H32A C32 H32B 109.5 . . ?
H32A C32 H32C 109.5 . . ?
H32B C32 H32C 109.5 . . ?
N1 C33 H33A 109.5 . . ?
N1 C33 H33B 109.5 . . ?
N1 C33 H33C 109.5 . . ?
H33A C33 H33B 109.5 . . ?
H33A C33 H33C 109.5 . . ?
H33B C33 H33C 109.5 . . ?
N2 C34 H34A 109.5 . . ?
N2 C34 H34B 109.5 . . ?
N2 C34 H34C 109.5 . . ?
H34A C34 H34B 109.5 . . ?
H34A C34 H34C 109.5 . . ?
H34B C34 H34C 109.5 . . ?
N2 C35 H35A 109.5 . . ?
N2 C35 H35B 109.5 . . ?
N2 C35 H35C 109.5 . . ?
H35A C35 H35B 109.5 . . ?
H35A C35 H35C 109.5 . . ?
H35B C35 H35C 109.5 . . ?
S1 C36 H36A 110.9 . . ?
S1 C36 H36B 110.9 . . ?
H36A C36 H36B 108.9 . . ?
C37 C36 S1 104.3(19) . . ?
C37 C36 H36A 110.9 . . ?
C37 C36 H36B 110.9 . . ?
C36 C37 H37A 109.1 . . ?
C36 C37 H37B 109.1 . . ?
H37A C37 H37B 107.9 . . ?
C38 C37 C36 112(2) . . ?
C38 C37 H37A 109.1 . . ?
C38 C37 H37B 109.1 . . ?
C37 C38 H38A 109.9 . . ?
C37 C38 H38B 109.9 . . ?
C37 C38 C39 109(2) . . ?
H38A C38 H38B 108.3 . . ?
C39 C38 H38A 109.9 . . ?
C39 C38 H38B 109.9 . . ?
S1 C39 H39A 110.7 . . ?
S1 C39 H39B 110.7 . . ?
C38 C39 S1 105.3(19) . . ?
C38 C39 H39A 110.7 . . ?
C38 C39 H39B 110.7 . . ?
H39A C39 H39B 108.8 . . ?
F5 B2 F6 111(2) . . ?
F5 B2 F7 111(3) . . ?
F5 B2 F8 108(2) . . ?
F7 B2 F6 110(2) . . ?
F8 B2 F6 109(3) . . ?
F8 B2 F7 107(2) . . ?
F1 B1 F4 110.2(15) . . ?
F2 B1 F1 112.8(17) . . ?
F2 B1 F3 106.2(16) . . ?
F2 B1 F4 108.6(17) . . ?
F3 B1 F1 112.7(17) . . ?
F3 B1 F4 106.0(17) . . ?

loop_
_geom_bond_atom_site_label_1
_geom_bond_atom_site_label_2
_geom_bond_distance
_geom_bond_site_symmetry_2
_geom_bond_publ_flag
Au1 S1 2.286(5) . ?
Au1 P1 2.251(5) . ?
S1 C36 1.79(2) . ?
S1 C39 1.81(3) . ?
P1 C1 1.821(10) . ?
P1 C7 1.799(10) . ?
P1 C13 1.803(17) . ?
N1 C23 1.34(2) . ?
N1 C32 1.42(2) . ?
N1 C33 1.46(2) . ?
N2 C29 1.37(2) . ?
N2 C34 1.46(2) . ?
N2 C35 1.38(3) . ?
C4 H4 0.9500 . ?
C4 C5 1.3900 . ?
C4 C3 1.3900 . ?
C5 H5 0.9500 . ?
C5 C6 1.3900 . ?
C6 H6 0.9500 . ?
C6 C1 1.3900 . ?
C1 C2 1.3900 . ?
C2 C3 1.3900 . ?
C2 C19 1.507(19) . ?
C3 H3 0.9500 . ?
C9 H9 0.9500 . ?
C9 C10 1.3900 . ?
C9 C8 1.3900 . ?
C10 H10 0.9500 . ?
C10 C11 1.3900 . ?
C11 H11 0.9500 . ?
C11 C12 1.3900 . ?
C12 H12 0.9500 . ?
C12 C7 1.3900 . ?
C7 C8 1.3900 . ?
C8 H8 0.9500 . ?
C13 C14 1.40(3) . ?
C13 C18 1.36(3) . ?
C14 H14 0.9500 . ?
C14 C15 1.42(3) . ?
C15 H15 0.9500 . ?
C15 C16 1.35(3) . ?
C16 H16 0.9500 . ?
C16 C17 1.40(3) . ?
C17 H17 0.9500 . ?
C17 C18 1.39(3) . ?
C18 H18 0.9500 . ?
C19 C20 1.43(2) . ?
C19 C26 1.43(2) . ?
C20 C21 1.41(2) . ?
C20 C25 1.37(3) . ?
C21 H21 0.9500 . ?
C21 C22 1.39(2) . ?
C22 H22 0.9500 . ?
C22 C23 1.38(2) . ?
C23 C24 1.43(2) . ?
C24 H24 0.9500 . ?
C24 C25 1.38(2) . ?
C25 H25 0.9500 . ?
C26 C27 1.46(2) . ?
C26 C31 1.40(2) . ?
C27 H27 0.9500 . ?
C27 C28 1.36(2) . ?
C28 H28 0.9500 . ?
C28 C29 1.42(3) . ?
C29 C30 1.40(2) . ?
C30 H30 0.9500 . ?
C30 C31 1.37(2) . ?
C31 H31 0.9500 . ?
C32 H32A 0.9800 . ?
C32 H32B 0.9800 . ?
C32 H32C 0.9800 . ?
C33 H33A 0.9800 . ?
C33 H33B 0.9800 . ?
C33 H33C 0.9800 . ?
C34 H34A 0.9800 . ?
C34 H34B 0.9800 . ?
C34 H34C 0.9800 . ?
C35 H35A 0.9800 . ?
C35 H35B 0.9800 . ?
C35 H35C 0.9800 . ?
C36 H36A 0.9900 . ?
C36 H36B 0.9900 . ?
C36 C37 1.55(3) . ?
C37 H37A 0.9900 . ?
C37 H37B 0.9900 . ?
C37 C38 1.39(4) . ?
C38 H38A 0.9900 . ?
C38 H38B 0.9900 . ?
C38 C39 1.44(3) . ?
C39 H39A 0.9900 . ?
C39 H39B 0.9900 . ?
F5 B2 1.35(4) . ?
F6 B2 1.41(4) . ?
F7 B2 1.40(3) . ?
F8 B2 1.37(3) . ?
F1 B1 1.37(2) . ?
F2 B1 1.36(2) . ?
F3 B1 1.37(2) . ?
F4 B1 1.40(2) . ?

loop_
_geom_torsion_atom_site_label_1
_geom_torsion_atom_site_label_2
_geom_torsion_atom_site_label_3
_geom_torsion_atom_site_label_4
_geom_torsion
_geom_torsion_site_symmetry_1
_geom_torsion_site_symmetry_2
_geom_torsion_site_symmetry_3
_geom_torsion_site_symmetry_4
_geom_torsion_publ_flag
Au1 S1 C36 C37 117.3(16) . . . . ?
Au1 S1 C39 C38 -144.4(19) . . . . ?
Au1 P1 C1 C6 -145.9(6) . . . . ?
Au1 P1 C1 C2 28.5(9) . . . . ?
Au1 P1 C7 C12 -177.4(5) . . . . ?
Au1 P1 C7 C8 -3.6(8) . . . . ?
Au1 P1 C13 C14 -113.0(15) . . . . ?
Au1 P1 C13 C18 62.3(15) . . . . ?
S1 C36 C37 C38 15(3) . . . . ?
P1 C1 C2 C3 -174.3(10) . . . . ?
P1 C1 C2 C19 12.3(14) . . . . ?
P1 C7 C8 C9 -173.8(9) . . . . ?
P1 C13 C14 C15 172.2(17) . . . . ?
P1 C13 C18 C17 -176.1(15) . . . . ?
N1 C23 C24 C25 177.6(18) . . . . ?
N2 C29 C30 C31 -175.4(19) . . . . ?
C4 C5 C6 C1 0.0 . . . . ?
C5 C4 C3 C2 0.0 . . . . ?
C5 C6 C1 P1 174.5(10) . . . . ?
C5 C6 C1 C2 0.0 . . . . ?
C6 C1 C2 C3 0.0 . . . . ?
C6 C1 C2 C19 -173.4(14) . . . . ?
C1 P1 C7 C12 -45.9(8) . . . . ?
C1 P1 C7 C8 127.8(7) . . . . ?
C1 P1 C13 C14 122.9(16) . . . . ?
C1 P1 C13 C18 -61.7(16) . . . . ?
C1 C2 C3 C4 0.0 . . . . ?
C1 C2 C19 C20 63(2) . . . . ?
C1 C2 C19 C26 -119.6(15) . . . . ?
C2 C19 C20 C21 -154.9(17) . . . . ?
C2 C19 C20 C25 20(3) . . . . ?
C2 C19 C26 C27 -155.0(17) . . . . ?
C2 C19 C26 C31 20(3) . . . . ?
C3 C4 C5 C6 0.0 . . . . ?
C3 C2 C19 C20 -111.0(16) . . . . ?
C3 C2 C19 C26 66.8(19) . . . . ?
C9 C10 C11 C12 0.0 . . . . ?
C10 C9 C8 C7 0.0 . . . . ?
C10 C11 C12 C7 0.0 . . . . ?
C11 C12 C7 P1 173.7(9) . . . . ?
C11 C12 C7 C8 0.0 . . . . ?
C12 C7 C8 C9 0.0 . . . . ?
C7 P1 C1 C6 84.6(8) . . . . ?
C7 P1 C1 C2 -100.9(8) . . . . ?
C7 P1 C13 C14 8.5(17) . . . . ?
C7 P1 C13 C18 -176.1(14) . . . . ?
C8 C9 C10 C11 0.0 . . . . ?
C13 P1 C1 C6 -29.5(10) . . . . ?
C13 P1 C1 C2 144.9(9) . . . . ?
C13 P1 C7 C12 65.9(9) . . . . ?
C13 P1 C7 C8 -120.4(8) . . . . ?
C13 C14 C15 C16 5(4) . . . . ?
C14 C13 C18 C17 -1(3) . . . . ?
C14 C15 C16 C17 -3(4) . . . . ?
C15 C16 C17 C18 -1(3) . . . . ?
C16 C17 C18 C13 3(3) . . . . ?
C18 C13 C14 C15 -3(3) . . . . ?
C19 C2 C3 C4 173.7(13) . . . . ?
C19 C20 C21 C22 179.5(18) . . . . ?
C19 C20 C25 C24 177.6(19) . . . . ?
C19 C26 C27 C28 179.6(18) . . . . ?
C19 C26 C31 C30 177.3(19) . . . . ?
C20 C19 C26 C27 23(3) . . . . ?
C20 C19 C26 C31 -162(2) . . . . ?
C20 C21 C22 C23 -2(3) . . . . ?
C21 C20 C25 C24 -7(3) . . . . ?
C21 C22 C23 N1 179.8(17) . . . . ?
C21 C22 C23 C24 1(3) . . . . ?
C22 C23 C24 C25 -4(3) . . . . ?
C23 C24 C25 C20 7(3) . . . . ?
C25 C20 C21 C22 4(3) . . . . ?
C26 C19 C20 C21 28(3) . . . . ?
C26 C19 C20 C25 -157(2) . . . . ?
C26 C27 C28 C29 2(3) . . . . ?
C27 C26 C31 C30 -7(3) . . . . ?
C27 C28 C29 N2 172.1(19) . . . . ?
C27 C28 C29 C30 -4(3) . . . . ?
C28 C29 C30 C31 1(3) . . . . ?
C29 C30 C31 C26 5(3) . . . . ?
C31 C26 C27 C28 4(3) . . . . ?
C32 N1 C23 C22 -1(3) . . . . ?
C32 N1 C23 C24 177.7(17) . . . . ?
C33 N1 C23 C22 -178.6(17) . . . . ?
C33 N1 C23 C24 0(3) . . . . ?
C34 N2 C29 C28 5(3) . . . . ?
C34 N2 C29 C30 -178.1(19) . . . . ?
C35 N2 C29 C28 -178.4(18) . . . . ?
C35 N2 C29 C30 -2(3) . . . . ?
C36 S1 C39 C38 -28(2) . . . . ?
C36 C37 C38 C39 -38(3) . . . . ?
C37 C38 C39 S1 42(3) . . . . ?
C39 S1 C36 C37 7.8(19) . . . . ?

loop_
_smtbx_masks_void_nr
_smtbx_masks_void_average_x
_smtbx_masks_void_average_y
_smtbx_masks_void_average_z
_smtbx_masks_void_volume
_smtbx_masks_void_count_electrons
_smtbx_masks_void_content
1 0.104 0.168 0.477 12.3 7.3 ?
2 -0.074 0.425 0.966 12.2 0.5 ?
3 0.074 0.575 0.034 12.2 1.0 ?
4 -0.104 0.832 0.523 12.3 7.2 ?
5 0.396 0.668 0.023 12.3 7.2 ?
6 0.426 0.075 0.466 12.2 0.5 ?
7 0.574 -0.075 0.534 12.2 1.0 ?
8 0.604 0.332 0.977 12.3 7.3 ?
